data_4301027
loop_
_publ_author_name
'Parna Gupta'
'Anindya Das'
'Falguni Basuli'
'Alfonso Castineiras'
'William S. Sheldrick'
'Heike Mayer-Figge'
'Samaresh Bhattacharya'

_publ_section_title
;

Variable Coordination Mode of Chloranilic Acid. Synthesis, Structure, and

Electrochemical Properties of Some Osmium Complexes

;
_journal_name_full 'Inorganic Chemistry'
_journal_page_first 2081
_journal_page_last 2088
_journal_paper_doi 10.1021/ic049149s
_journal_volume 44
_journal_year 2005
_chemical_formula_sum 'C41 H30 Cl O4 Os P2'
_chemical_formula_weight 874.24
_chemical_name_systematic
; 

 ? 

;
_space_group_IT_number 2
_symmetry_cell_setting triclinic
_symmetry_space_group_name_Hall '-P 1'
_symmetry_space_group_name_H-M 'P -1'
_atom_sites_solution_hydrogens geom
_atom_sites_solution_primary direct
_atom_sites_solution_secondary difmap
_audit_creation_method SHELXL-97
_cell_angle_alpha 99.96(2)
_cell_angle_beta 105.47(3)
_cell_angle_gamma 104.69(4)
_cell_formula_units_Z 2
_cell_length_a 10.302(3)
_cell_length_b 12.262(3)
_cell_length_c 15.481(5)
_cell_measurement_reflns_used 15
_cell_measurement_temperature 293(2)
_cell_measurement_theta_max 15
_cell_measurement_theta_min 7.5
_cell_volume 1761.4(11)
_computing_cell_refinement 'Siemens R3m/V'
_computing_data_collection 'Siemens R3m/V'
_computing_data_reduction XDISK
_computing_molecular_graphics 'Siemens SHELXTL-PLUS (VMS)'
_computing_publication_material SHELXL-97
_computing_structure_refinement 'SHELXL-97 (Sheldrick, 1997)'
_computing_structure_solution 'SHELXS-97 (Sheldrick, 1990)'
_diffrn_ambient_temperature 293(2)
_diffrn_measured_fraction_theta_full 0.981
_diffrn_measured_fraction_theta_max 0.981
_diffrn_measurement_device 'Siemens P4 4-circle-diffractometer'
_diffrn_measurement_method 'Profile fitted'
_diffrn_radiation_monochromator graphite
_diffrn_radiation_source 'fine-focus sealed tube'
_diffrn_radiation_type MoK\a
_diffrn_radiation_wavelength 0.71073
_diffrn_reflns_av_R_equivalents 0.0312
_diffrn_reflns_av_sigmaI/netI 0.0618
_diffrn_reflns_limit_h_max 11
_diffrn_reflns_limit_h_min -1
_diffrn_reflns_limit_k_max 13
_diffrn_reflns_limit_k_min -13
_diffrn_reflns_limit_l_max 17
_diffrn_reflns_limit_l_min -17
_diffrn_reflns_number 6084
_diffrn_reflns_theta_full 23.50
_diffrn_reflns_theta_max 23.50
_diffrn_reflns_theta_min 1.96
_diffrn_standards_decay_% 20
_diffrn_standards_interval_count 100
_diffrn_standards_number 3
_exptl_absorpt_coefficient_mu 3.829
_exptl_absorpt_correction_T_max 0.20538
_exptl_absorpt_correction_T_min 0.15134
_exptl_absorpt_correction_type Semi-empirical
_exptl_crystal_colour brown
_exptl_crystal_density_diffrn 1.648
_exptl_crystal_density_method 'not measured'
_exptl_crystal_description prism
_exptl_crystal_F_000 862
_exptl_crystal_size_max 0.29
_exptl_crystal_size_mid 0.24
_exptl_crystal_size_min 0.15
_refine_diff_density_max 1.033
_refine_diff_density_min -0.656
_refine_diff_density_rms 0.109
_refine_ls_extinction_method none
_refine_ls_goodness_of_fit_ref 1.023
_refine_ls_hydrogen_treatment mixed
_refine_ls_matrix_type full
_refine_ls_number_parameters 370
_refine_ls_number_reflns 5110
_refine_ls_number_restraints 0
_refine_ls_restrained_S_all 1.023
_refine_ls_R_factor_all 0.0608
_refine_ls_R_factor_gt 0.0437
_refine_ls_shift/su_max 0.001
_refine_ls_shift/su_mean 0.000
_refine_ls_structure_factor_coef Fsqd
_refine_ls_weighting_details 'calc w=1/[\s^2^(Fo^2^)+(0.0521P)^2^+0.5174P] where P=(Fo^2^+2Fc^2^)/3'
_refine_ls_weighting_scheme calc
_refine_ls_wR_factor_gt 0.0926
_refine_ls_wR_factor_ref 0.0998
_reflns_number_gt 4188
_reflns_number_total 5110
_reflns_threshold_expression >2sigma(I)
_cod_data_source_file ic049149ssi20040629_025031.cif
_cod_data_source_block bhattaos
_cod_depositor_comments
;
The following automatic conversions were performed:
'_symmetry_cell_setting' value 'Triclinic' changed to 'triclinic'
according to '/home/saulius/struct/CIF-dictionaries/cif_core.dic'
dictionary named 'cif_core.dic' version 2.4.1 from 2010-06-29.

Automatic conversion script
Id: cif_fix_enum 1527 2010-12-29 10:47:43Z saulius 
;
_cod_original_cell_volume 1761.4(9)
_cod_original_formula_sum 'C41 H30 O4 P2 Cl Os'
_cod_database_code 4301027

loop_
_symmetry_equiv_pos_as_xyz
'x, y, z'
'-x, -y, -z'

loop_
_atom_site_label
_atom_site_type_symbol
_atom_site_fract_x
_atom_site_fract_y
_atom_site_fract_z
_atom_site_U_iso_or_equiv
_atom_site_adp_type
_atom_site_occupancy
_atom_site_symmetry_multiplicity
_atom_site_calc_flag
_atom_site_refinement_flags
_atom_site_disorder_assembly
_atom_site_disorder_group
Os1 Os 0.08860(4) 0.50659(3) 0.76313(2) 0.04215(13) Uani 1 1 d . . .
P1 P 0.1189(2) 0.31784(17) 0.73615(15) 0.0475(5) Uani 1 1 d . . .
P4 P 0.0787(3) 0.70120(17) 0.79227(15) 0.0517(6) Uani 1 1 d . . .
O1 O -0.0834(5) 0.4499(4) 0.8121(3) 0.0444(13) Uani 1 1 d . . .
O2 O 0.1905(6) 0.5377(4) 0.9065(3) 0.0478(13) Uani 1 1 d . . .
C3 C 0.1030(8) 0.5198(6) 0.9541(5) 0.0431(18) Uani 1 1 d . . .
C4 C -0.0471(8) 0.4729(6) 0.9021(5) 0.0408(18) Uani 1 1 d . . .
C5 C 0.1459(7) 0.5422(6) 1.0505(5) 0.0401(18) Uani 1 1 d . . .
Cl1 Cl 0.3260(2) 0.5954(2) 1.11303(15) 0.0683(6) Uani 1 1 d . . .
C1 C 0.2496(16) 0.5618(11) 0.7367(9) 0.103(4) Uani 1 1 d . . .
O11 O 0.3567(13) 0.5997(10) 0.7214(12) 0.195(6) Uani 1 1 d . . .
C2 C -0.0244(12) 0.4742(8) 0.6399(8) 0.073(3) Uani 1 1 d . . .
O21 O -0.0978(10) 0.4535(7) 0.5620(5) 0.106(3) Uani 1 1 d . . .
C111 C 0.2353(6) 0.3088(5) 0.6649(4) 0.054(2) Uani 1 1 d G . .
C112 C 0.1892(6) 0.3242(6) 0.5763(4) 0.078(3) Uani 1 1 d G . .
H112 H 0.0994 0.3312 0.5533 0.094 Uiso 1 1 calc R . .
C113 C 0.2774(9) 0.3291(6) 0.5220(3) 0.085(3) Uani 1 1 d G . .
H113 H 0.2466 0.3394 0.4626 0.102 Uiso 1 1 calc R . .
C114 C 0.4116(8) 0.3187(6) 0.5563(5) 0.084(3) Uani 1 1 d G . .
H114 H 0.4706 0.3220 0.5200 0.100 Uiso 1 1 calc R . .
C115 C 0.4576(5) 0.3033(6) 0.6450(5) 0.079(3) Uani 1 1 d G . .
H115 H 0.5474 0.2963 0.6679 0.095 Uiso 1 1 calc R . .
C116 C 0.3695(6) 0.2983(5) 0.6993(3) 0.062(2) Uani 1 1 d G . .
H116 H 0.4003 0.2880 0.7586 0.074 Uiso 1 1 calc R . .
C121 C -0.0419(5) 0.1940(4) 0.6715(4) 0.049(2) Uani 1 1 d G . .
C122 C -0.1734(6) 0.1988(4) 0.6758(4) 0.068(3) Uani 1 1 d G . .
H122 H -0.1809 0.2667 0.7087 0.082 Uiso 1 1 calc R . .
C123 C -0.2937(5) 0.1022(5) 0.6311(5) 0.077(3) Uani 1 1 d G . .
H123 H -0.3817 0.1055 0.6340 0.092 Uiso 1 1 calc R . .
C124 C -0.2825(6) 0.0008(4) 0.5819(4) 0.085(3) Uani 1 1 d G . .
H124 H -0.3630 -0.0638 0.5520 0.102 Uiso 1 1 calc R . .
C125 C -0.1510(8) -0.0041(4) 0.5775(4) 0.077(3) Uani 1 1 d G . .
H125 H -0.1435 -0.0720 0.5447 0.092 Uiso 1 1 calc R . .
C126 C -0.0307(6) 0.0925(5) 0.6223(4) 0.067(3) Uani 1 1 d G . .
H126 H 0.0573 0.0892 0.6194 0.080 Uiso 1 1 calc R . .
C131 C 0.1989(6) 0.2756(4) 0.8415(3) 0.049(2) Uani 1 1 d G . .
C132 C 0.3235(6) 0.3528(4) 0.9071(4) 0.064(2) Uani 1 1 d G . .
H132 H 0.3677 0.4227 0.8961 0.077 Uiso 1 1 calc R . .
C133 C 0.3821(6) 0.3255(5) 0.9893(4) 0.074(3) Uani 1 1 d G . .
H133 H 0.4654 0.3772 1.0332 0.089 Uiso 1 1 calc R . .
C134 C 0.3161(7) 0.2211(6) 1.0057(3) 0.078(3) Uani 1 1 d G . .
H134 H 0.3552 0.2028 1.0607 0.094 Uiso 1 1 calc R . .
C135 C 0.1914(7) 0.1438(5) 0.9401(4) 0.073(3) Uani 1 1 d G . .
H135 H 0.1473 0.0739 0.9511 0.087 Uiso 1 1 calc R . .
C136 C 0.1329(5) 0.1711(4) 0.8579(4) 0.064(2) Uani 1 1 d G . .
H136 H 0.0495 0.1194 0.8140 0.076 Uiso 1 1 calc R . .
C411 C 0.1687(7) 0.7958(4) 0.7318(4) 0.064(2) Uani 1 1 d G . .
C412 C 0.2407(8) 0.9132(5) 0.7751(4) 0.077(3) Uani 1 1 d G . .
H412 H 0.2450 0.9440 0.8355 0.092 Uiso 1 1 calc R . .
C413 C 0.3065(8) 0.9846(4) 0.7283(5) 0.090(3) Uani 1 1 d G . .
H413 H 0.3547 1.0631 0.7573 0.108 Uiso 1 1 calc R . .
C414 C 0.3001(8) 0.9386(6) 0.6381(5) 0.092(4) Uani 1 1 d G . .
H414 H 0.3441 0.9863 0.6067 0.111 Uiso 1 1 calc R . .
C415 C 0.2280(9) 0.8212(6) 0.5947(4) 0.111(5) Uani 1 1 d G . .
H415 H 0.2238 0.7904 0.5344 0.133 Uiso 1 1 calc R . .
C416 C 0.1623(8) 0.7497(4) 0.6416(4) 0.092(4) Uani 1 1 d G . .
H416 H 0.1141 0.6712 0.6126 0.110 Uiso 1 1 calc R . .
C421 C 0.1700(6) 0.7792(5) 0.9140(3) 0.057(2) Uani 1 1 d G . .
C422 C 0.0956(5) 0.8065(6) 0.9730(5) 0.079(3) Uani 1 1 d G . .
H422 H -0.0030 0.7843 0.9508 0.095 Uiso 1 1 calc R . .
C423 C 0.1685(7) 0.8669(7) 1.0653(4) 0.108(4) Uani 1 1 d G . .
H423 H 0.1187 0.8851 1.1048 0.129 Uiso 1 1 calc R . .
C424 C 0.3159(7) 0.9000(7) 1.0985(3) 0.095(4) Uani 1 1 d G . .
H424 H 0.3646 0.9404 1.1603 0.114 Uiso 1 1 calc R . .
C425 C 0.3903(5) 0.8727(6) 1.0395(4) 0.082(3) Uani 1 1 d G . .
H425 H 0.4889 0.8949 1.0618 0.098 Uiso 1 1 calc R . .
C426 C 0.3174(6) 0.8123(6) 0.9473(4) 0.072(3) Uani 1 1 d G . .
H426 H 0.3672 0.7941 0.9078 0.086 Uiso 1 1 calc R . .
C431 C -0.0963(6) 0.7215(5) 0.7642(5) 0.060(2) Uani 1 1 d G . .
C432 C -0.1077(7) 0.8329(4) 0.7698(5) 0.087(3) Uani 1 1 d G . .
H432 H -0.0264 0.8971 0.7878 0.104 Uiso 1 1 calc R . .
C433 C -0.2406(8) 0.8483(5) 0.7487(5) 0.098(4) Uani 1 1 d G . .
H433 H -0.2483 0.9228 0.7525 0.118 Uiso 1 1 calc R . .
C434 C -0.3622(6) 0.7522(7) 0.7218(5) 0.085(3) Uani 1 1 d G . .
H434 H -0.4511 0.7625 0.7077 0.102 Uiso 1 1 calc R . .
C435 C -0.3508(6) 0.6409(5) 0.7162(6) 0.103(4) Uani 1 1 d G . .
H435 H -0.4321 0.5766 0.6982 0.124 Uiso 1 1 calc R . .
C436 C -0.2178(7) 0.6255(4) 0.7373(5) 0.092(4) Uani 1 1 d G . .
H436 H -0.2102 0.5510 0.7335 0.110 Uiso 1 1 calc R . .

loop_
_atom_site_aniso_label
_atom_site_aniso_U_11
_atom_site_aniso_U_22
_atom_site_aniso_U_33
_atom_site_aniso_U_23
_atom_site_aniso_U_13
_atom_site_aniso_U_12
Os1 0.0506(2) 0.03398(17) 0.04180(19) 0.00600(12) 0.01695(14) 0.01379(13)
P1 0.0505(14) 0.0387(11) 0.0506(13) 0.0041(9) 0.0142(11) 0.0167(10)
P4 0.0643(16) 0.0363(11) 0.0478(13) 0.0065(9) 0.0122(12) 0.0138(11)
O1 0.042(3) 0.045(3) 0.043(3) 0.009(2) 0.012(3) 0.012(2)
O2 0.050(3) 0.050(3) 0.046(3) 0.009(2) 0.021(3) 0.017(3)
C3 0.045(5) 0.040(4) 0.046(5) 0.007(3) 0.018(4) 0.014(4)
C4 0.049(5) 0.032(4) 0.040(5) 0.012(3) 0.010(4) 0.015(4)
C5 0.029(4) 0.042(4) 0.043(4) 0.010(3) 0.009(4) 0.005(3)
Cl1 0.0401(13) 0.0943(17) 0.0555(13) 0.0124(12) 0.0057(11) 0.0110(12)
C1 0.108(11) 0.094(9) 0.119(10) 0.021(8) 0.061(9) 0.033(8)
O11 0.143(10) 0.125(9) 0.36(2) 0.064(11) 0.156(13) 0.034(8)
C2 0.098(8) 0.063(6) 0.074(7) 0.029(5) 0.028(7) 0.043(6)
O21 0.134(8) 0.097(6) 0.064(5) 0.011(4) -0.006(5) 0.046(5)
C111 0.073(6) 0.041(4) 0.053(5) 0.007(4) 0.025(5) 0.025(4)
C112 0.102(9) 0.091(7) 0.059(6) 0.017(5) 0.038(6) 0.049(7)
C113 0.111(10) 0.086(8) 0.067(7) 0.011(6) 0.033(7) 0.044(7)
C114 0.104(9) 0.068(6) 0.082(8) 0.001(6) 0.058(7) 0.014(6)
C115 0.070(7) 0.080(7) 0.086(8) 0.002(6) 0.034(6) 0.025(6)
C116 0.063(6) 0.055(5) 0.063(6) 0.006(4) 0.015(5) 0.025(5)
C121 0.050(5) 0.039(4) 0.046(5) 0.006(4) 0.002(4) 0.010(4)
C122 0.057(6) 0.046(5) 0.078(7) -0.005(5) 0.005(5) 0.008(5)
C123 0.057(6) 0.069(7) 0.087(7) 0.010(6) 0.014(6) 0.009(5)
C124 0.099(9) 0.051(6) 0.074(7) 0.006(5) 0.010(7) -0.003(6)
C125 0.097(9) 0.041(5) 0.074(7) -0.005(5) 0.022(6) 0.013(5)
C126 0.080(7) 0.047(5) 0.066(6) 0.004(4) 0.019(5) 0.020(5)
C131 0.052(5) 0.045(5) 0.057(5) 0.010(4) 0.022(4) 0.023(4)
C132 0.056(6) 0.048(5) 0.076(6) 0.011(5) 0.008(5) 0.017(5)
C133 0.063(7) 0.071(6) 0.072(7) 0.016(5) -0.006(5) 0.026(5)
C134 0.091(8) 0.097(8) 0.060(6) 0.023(6) 0.022(6) 0.051(7)
C135 0.077(7) 0.068(6) 0.078(7) 0.030(6) 0.024(6) 0.024(6)
C136 0.055(6) 0.054(5) 0.072(6) 0.012(5) 0.011(5) 0.014(5)
C411 0.070(6) 0.043(5) 0.064(6) 0.010(4) 0.010(5) 0.008(4)
C412 0.091(8) 0.043(5) 0.075(7) 0.009(5) 0.017(6) 0.000(5)
C413 0.083(8) 0.058(6) 0.106(9) 0.020(6) 0.015(7) 0.002(6)
C414 0.099(9) 0.072(7) 0.084(8) 0.042(6) 0.012(7) -0.004(6)
C415 0.161(13) 0.093(9) 0.060(7) 0.020(6) 0.033(8) 0.010(9)
C416 0.139(11) 0.054(6) 0.058(6) 0.013(5) 0.023(7) -0.001(6)
C421 0.066(6) 0.037(4) 0.052(5) 0.002(4) 0.006(5) 0.009(4)
C422 0.065(7) 0.088(7) 0.062(6) -0.006(5) 0.019(6) 0.005(6)
C423 0.076(9) 0.155(12) 0.074(8) -0.014(8) 0.026(7) 0.033(8)
C424 0.095(9) 0.111(9) 0.061(7) -0.014(6) 0.018(7) 0.035(8)
C425 0.067(7) 0.084(7) 0.073(7) -0.002(6) 0.011(6) 0.015(6)
C426 0.068(7) 0.074(6) 0.056(6) -0.009(5) 0.009(5) 0.022(5)
C431 0.077(7) 0.043(5) 0.057(5) 0.002(4) 0.021(5) 0.024(5)
C432 0.117(10) 0.047(5) 0.111(9) 0.022(6) 0.038(8) 0.050(6)
C433 0.132(12) 0.069(7) 0.113(10) 0.026(7) 0.043(9) 0.062(8)
C434 0.079(8) 0.082(8) 0.094(8) 0.020(6) 0.011(6) 0.045(7)
C435 0.053(7) 0.070(7) 0.159(12) 0.016(7) -0.001(7) 0.020(6)
C436 0.066(7) 0.066(7) 0.130(10) 0.015(6) 0.010(7) 0.028(6)

loop_
_atom_type_symbol
_atom_type_description
_atom_type_scat_dispersion_real
_atom_type_scat_dispersion_imag
_atom_type_scat_source
C C 0.0033 0.0016 'International Tables Vol C Tables 4.2.6.8 and 6.1.1.4'
H H 0.0000 0.0000 'International Tables Vol C Tables 4.2.6.8 and 6.1.1.4'
O O 0.0106 0.0060 'International Tables Vol C Tables 4.2.6.8 and 6.1.1.4'
P P 0.1023 0.0942 'International Tables Vol C Tables 4.2.6.8 and 6.1.1.4'
Cl Cl 0.1484 0.1585 'International Tables Vol C Tables 4.2.6.8 and 6.1.1.4'
Os Os -1.2165 7.6030 'International Tables Vol C Tables 4.2.6.8 and 6.1.1.4'

loop_
_geom_angle_atom_site_label_1
_geom_angle_atom_site_label_2
_geom_angle_atom_site_label_3
_geom_angle
_geom_angle_site_symmetry_1
_geom_angle_site_symmetry_3
_geom_angle_publ_flag
C1 Os1 C2 92.4(6) . . ?
C1 Os1 O2 95.3(5) . . ?
C2 Os1 O2 172.3(4) . . ?
C1 Os1 O1 172.7(5) . . ?
C2 Os1 O1 94.9(4) . . ?
O2 Os1 O1 77.5(2) . . ?
C1 Os1 P4 87.6(4) . . ?
C2 Os1 P4 91.1(3) . . ?
O2 Os1 P4 88.08(15) . . ?
O1 Os1 P4 91.21(15) . . ?
C1 Os1 P1 88.1(4) . . ?
C2 Os1 P1 90.8(3) . . ?
O2 Os1 P1 90.56(15) . . ?
O1 Os1 P1 92.86(15) . . ?
P4 Os1 P1 175.32(9) . . ?
C121 P1 C111 103.2(3) . . ?
C121 P1 C131 104.2(3) . . ?
C111 P1 C131 105.7(3) . . ?
C121 P1 Os1 116.4(2) . . ?
C111 P1 Os1 111.0(2) . . ?
C131 P1 Os1 115.10(19) . . ?
C421 P4 C431 105.5(3) . . ?
C421 P4 C411 102.8(3) . . ?
C431 P4 C411 102.3(3) . . ?
C421 P4 Os1 111.3(2) . . ?
C431 P4 Os1 118.0(2) . . ?
C411 P4 Os1 115.4(2) . . ?
C4 O1 Os1 113.6(5) . . ?
C3 O2 Os1 113.9(5) . . ?
O2 C3 C5 124.1(7) . . ?
O2 C3 C4 117.0(7) . . ?
C5 C3 C4 118.9(7) . . ?
O1 C4 C5 123.0(7) . 2_567 ?
O1 C4 C3 117.3(7) . . ?
C5 C4 C3 119.6(7) 2_567 . ?
C3 C5 C4 121.4(7) . 2_567 ?
C3 C5 Cl1 119.0(6) . . ?
C4 C5 Cl1 119.5(6) 2_567 . ?
O11 C1 Os1 178.5(15) . . ?
O21 C2 Os1 179.1(10) . . ?
C112 C111 C116 120.0 . . ?
C112 C111 P1 117.0(4) . . ?
C116 C111 P1 122.7(4) . . ?
C113 C112 C111 120.0 . . ?
C113 C112 H112 120.0 . . ?
C111 C112 H112 120.0 . . ?
C112 C113 C114 120.0 . . ?
C112 C113 H113 120.0 . . ?
C114 C113 H113 120.0 . . ?
C115 C114 C113 120.0 . . ?
C115 C114 H114 120.0 . . ?
C113 C114 H114 120.0 . . ?
C116 C115 C114 120.0 . . ?
C116 C115 H115 120.0 . . ?
C114 C115 H115 120.0 . . ?
C115 C116 C111 120.0 . . ?
C115 C116 H116 120.0 . . ?
C111 C116 H116 120.0 . . ?
C122 C121 C126 120.0 . . ?
C122 C121 P1 120.3(3) . . ?
C126 C121 P1 119.6(3) . . ?
C123 C122 C121 120.0 . . ?
C123 C122 H122 120.0 . . ?
C121 C122 H122 120.0 . . ?
C122 C123 C124 120.0 . . ?
C122 C123 H123 120.0 . . ?
C124 C123 H123 120.0 . . ?
C123 C124 C125 120.0 . . ?
C123 C124 H124 120.0 . . ?
C125 C124 H124 120.0 . . ?
C126 C125 C124 120.0 . . ?
C126 C125 H125 120.0 . . ?
C124 C125 H125 120.0 . . ?
C125 C126 C121 120.0 . . ?
C125 C126 H126 120.0 . . ?
C121 C126 H126 120.0 . . ?
C132 C131 C136 120.0 . . ?
C132 C131 P1 118.9(3) . . ?
C136 C131 P1 121.0(3) . . ?
C133 C132 C131 120.0 . . ?
C133 C132 H132 120.0 . . ?
C131 C132 H132 120.0 . . ?
C132 C133 C134 120.0 . . ?
C132 C133 H133 120.0 . . ?
C134 C133 H133 120.0 . . ?
C135 C134 C133 120.0 . . ?
C135 C134 H134 120.0 . . ?
C133 C134 H134 120.0 . . ?
C134 C135 C136 120.0 . . ?
C134 C135 H135 120.0 . . ?
C136 C135 H135 120.0 . . ?
C135 C136 C131 120.0 . . ?
C135 C136 H136 120.0 . . ?
C131 C136 H136 120.0 . . ?
C412 C411 C416 120.0 . . ?
C412 C411 P4 120.4(3) . . ?
C416 C411 P4 119.6(3) . . ?
C411 C412 C413 120.0 . . ?
C411 C412 H412 120.0 . . ?
C413 C412 H412 120.0 . . ?
C414 C413 C412 120.0 . . ?
C414 C413 H413 120.0 . . ?
C412 C413 H413 120.0 . . ?
C413 C414 C415 120.0 . . ?
C413 C414 H414 120.0 . . ?
C415 C414 H414 120.0 . . ?
C416 C415 C414 120.0 . . ?
C416 C415 H415 120.0 . . ?
C414 C415 H415 120.0 . . ?
C415 C416 C411 120.0 . . ?
C415 C416 H416 120.0 . . ?
C411 C416 H416 120.0 . . ?
C422 C421 C426 120.0 . . ?
C422 C421 P4 121.4(4) . . ?
C426 C421 P4 118.6(4) . . ?
C423 C422 C421 120.0 . . ?
C423 C422 H422 120.0 . . ?
C421 C422 H422 120.0 . . ?
C422 C423 C424 120.0 . . ?
C422 C423 H423 120.0 . . ?
C424 C423 H423 120.0 . . ?
C425 C424 C423 120.0 . . ?
C425 C424 H424 120.0 . . ?
C423 C424 H424 120.0 . . ?
C424 C425 C426 120.0 . . ?
C424 C425 H425 120.0 . . ?
C426 C425 H425 120.0 . . ?
C425 C426 C421 120.0 . . ?
C425 C426 H426 120.0 . . ?
C421 C426 H426 120.0 . . ?
C432 C431 C436 120.0 . . ?
C432 C431 P4 120.1(3) . . ?
C436 C431 P4 119.9(3) . . ?
C433 C432 C431 120.0 . . ?
C433 C432 H432 120.0 . . ?
C431 C432 H432 120.0 . . ?
C434 C433 C432 120.0 . . ?
C434 C433 H433 120.0 . . ?
C432 C433 H433 120.0 . . ?
C433 C434 C435 120.0 . . ?
C433 C434 H434 120.0 . . ?
C435 C434 H434 120.0 . . ?
C434 C435 C436 120.0 . . ?
C434 C435 H435 120.0 . . ?
C436 C435 H435 120.0 . . ?
C435 C436 C431 120.0 . . ?
C435 C436 H436 120.0 . . ?
C431 C436 H436 120.0 . . ?

loop_
_geom_bond_atom_site_label_1
_geom_bond_atom_site_label_2
_geom_bond_distance
_geom_bond_site_symmetry_2
_geom_bond_publ_flag
Os1 C1 1.806(15) . ?
Os1 C2 1.863(11) . ?
Os1 O2 2.105(5) . ?
Os1 O1 2.115(5) . ?
Os1 P4 2.384(2) . ?
Os1 P1 2.394(2) . ?
P1 C121 1.835(5) . ?
P1 C111 1.844(5) . ?
P1 C131 1.844(5) . ?
P4 C421 1.824(5) . ?
P4 C431 1.830(5) . ?
P4 C411 1.837(5) . ?
O1 C4 1.302(8) . ?
O2 C3 1.310(9) . ?
C3 C5 1.394(10) . ?
C3 C4 1.447(11) . ?
C4 C5 1.399(10) 2_567 ?
C5 C4 1.399(10) 2_567 ?
C5 Cl1 1.736(7) . ?
C1 O11 1.186(15) . ?
C2 O21 1.184(11) . ?
C111 C112 1.3900 . ?
C111 C116 1.3900 . ?
C112 C113 1.3900 . ?
C112 H112 0.9300 . ?
C113 C114 1.3900 . ?
C113 H113 0.9300 . ?
C114 C115 1.3900 . ?
C114 H114 0.9300 . ?
C115 C116 1.3900 . ?
C115 H115 0.9300 . ?
C116 H116 0.9300 . ?
C121 C122 1.3900 . ?
C121 C126 1.3900 . ?
C122 C123 1.3900 . ?
C122 H122 0.9300 . ?
C123 C124 1.3900 . ?
C123 H123 0.9300 . ?
C124 C125 1.3900 . ?
C124 H124 0.9300 . ?
C125 C126 1.3900 . ?
C125 H125 0.9300 . ?
C126 H126 0.9300 . ?
C131 C132 1.3900 . ?
C131 C136 1.3900 . ?
C132 C133 1.3900 . ?
C132 H132 0.9300 . ?
C133 C134 1.3900 . ?
C133 H133 0.9300 . ?
C134 C135 1.3900 . ?
C134 H134 0.9300 . ?
C135 C136 1.3900 . ?
C135 H135 0.9300 . ?
C136 H136 0.9300 . ?
C411 C412 1.3900 . ?
C411 C416 1.3900 . ?
C412 C413 1.3900 . ?
C412 H412 0.9300 . ?
C413 C414 1.3900 . ?
C413 H413 0.9300 . ?
C414 C415 1.3900 . ?
C414 H414 0.9300 . ?
C415 C416 1.3900 . ?
C415 H415 0.9300 . ?
C416 H416 0.9300 . ?
C421 C422 1.3900 . ?
C421 C426 1.3900 . ?
C422 C423 1.3900 . ?
C422 H422 0.9300 . ?
C423 C424 1.3900 . ?
C423 H423 0.9300 . ?
C424 C425 1.3900 . ?
C424 H424 0.9300 . ?
C425 C426 1.3900 . ?
C425 H425 0.9300 . ?
C426 H426 0.9300 . ?
C431 C432 1.3900 . ?
C431 C436 1.3900 . ?
C432 C433 1.3900 . ?
C432 H432 0.9300 . ?
C433 C434 1.3900 . ?
C433 H433 0.9300 . ?
C434 C435 1.3900 . ?
C434 H434 0.9300 . ?
C435 C436 1.3900 . ?
C435 H435 0.9300 . ?
C436 H436 0.9300 . ?
